data_7700854
loop_
_publ_author_name
'Deng, Danfeng'
'Hu, Bowen'
'Yang, Min'
'Chen, Dafa'

_publ_section_title
;
 Unusual C-O bond cleavage of aromatic ethers in ruthenium complexes
 bearing a 2-alkoxypyridyl fragment.
;
_journal_issue 36
_journal_name_full 'Dalton transactions (Cambridge, England : 2003)'
_journal_page_first 13614
_journal_page_last 13621
_journal_paper_doi 10.1039/c9dt03020d
_journal_volume 48
_journal_year 2019
_chemical_formula_moiety 'C47 H39 N2 O2 P2 Ru, Cl, C H2 Cl2'
_chemical_formula_sum 'C48 H41 Cl3 N2 O2 P2 Ru'
_chemical_formula_weight 947.19
_space_group_crystal_system triclinic
_space_group_IT_number 2
_space_group_name_Hall '-P 1'
_space_group_name_H-M_alt 'P -1'
_symmetry_space_group_name_Hall '-P 1'
_symmetry_space_group_name_H-M 'P -1'
_atom_sites_solution_hydrogens mixed
_audit_creation_date 2019-07-15
_audit_creation_method
;
Olex2 1.2
(compiled 2018.05.29 svn.r3508 for OlexSys, GUI svn.r5506)
;
_audit_update_record
;
2019-07-22 deposited with the CCDC.    2019-08-16 downloaded from the CCDC.
;
_cell_angle_alpha 101.8130(10)
_cell_angle_beta 106.7340(10)
_cell_angle_gamma 94.5840(10)
_cell_formula_units_Z 2
_cell_length_a 10.2506(4)
_cell_length_b 13.7227(5)
_cell_length_c 17.3369(6)
_cell_measurement_reflns_used 6421
_cell_measurement_temperature 303(2)
_cell_measurement_theta_max 26.897
_cell_measurement_theta_min 2.408
_cell_volume 2260.75(14)
_computing_cell_refinement 'SAINT V8.38A (?, 2016)'
_computing_data_reduction 'SAINT V8.38A (?, 2016)'
_computing_molecular_graphics 'Olex2 (Dolomanov et al., 2009)'
_computing_publication_material 'Olex2 (Dolomanov et al., 2009)'
_computing_structure_refinement 'ShelXL (Sheldrick, 2015)'
_diffrn_ambient_temperature 303.15
_diffrn_measured_fraction_theta_full 0.999
_diffrn_measured_fraction_theta_max 0.998
_diffrn_measurement_device_type 'CCD area detector'
_diffrn_measurement_method 'phi and omega scans'
_diffrn_radiation_monochromator graphite
_diffrn_radiation_type MoK\a
_diffrn_radiation_wavelength 0.71073
_diffrn_reflns_av_R_equivalents 0.0993
_diffrn_reflns_av_unetI/netI 0.1238
_diffrn_reflns_Laue_measured_fraction_full 0.999
_diffrn_reflns_Laue_measured_fraction_max 0.998
_diffrn_reflns_limit_h_max 14
_diffrn_reflns_limit_h_min -14
_diffrn_reflns_limit_k_max 19
_diffrn_reflns_limit_k_min -19
_diffrn_reflns_limit_l_max 24
_diffrn_reflns_limit_l_min -24
_diffrn_reflns_number 40983
_diffrn_reflns_point_group_measured_fraction_full 0.999
_diffrn_reflns_point_group_measured_fraction_max 0.998
_diffrn_reflns_theta_full 25.242
_diffrn_reflns_theta_max 30.532
_diffrn_reflns_theta_min 2.408
_exptl_absorpt_coefficient_mu 0.635
_exptl_absorpt_correction_T_max 0.7461
_exptl_absorpt_correction_T_min 0.5313
_exptl_absorpt_correction_type multi-scan
_exptl_absorpt_process_details
'SADABS-2016/2 (Bruker,2016/2) was used for absorption correction. wR2(int) was 0.1297 before and 0.0749 after correction. The Ratio of minimum to maximum transmission is 0.7121. The \l/2 correction factor is Not present.'
_exptl_crystal_colour yellow
_exptl_crystal_colour_primary yellow
_exptl_crystal_density_diffrn 1.391
_exptl_crystal_description block
_exptl_crystal_F_000 968
_exptl_crystal_size_max 0.21
_exptl_crystal_size_mid 0.15
_exptl_crystal_size_min 0.14
_refine_diff_density_max 1.022
_refine_diff_density_min -0.894
_refine_diff_density_rms 0.100
_refine_ls_extinction_method none
_refine_ls_goodness_of_fit_ref 1.021
_refine_ls_hydrogen_treatment mixed
_refine_ls_matrix_type full
_refine_ls_number_parameters 517
_refine_ls_number_reflns 13837
_refine_ls_number_restraints 114
_refine_ls_restrained_S_all 1.036
_refine_ls_R_factor_all 0.1404
_refine_ls_R_factor_gt 0.0716
_refine_ls_shift/su_max 0.001
_refine_ls_shift/su_mean 0.000
_refine_ls_structure_factor_coef Fsqd
_refine_ls_weighting_details 'w=1/[\s^2^(Fo^2^)+(0.0681P)^2^+2.0601P] where P=(Fo^2^+2Fc^2^)/3'
_refine_ls_weighting_scheme calc
_refine_ls_wR_factor_gt 0.1565
_refine_ls_wR_factor_ref 0.1951
_reflns_Friedel_coverage 0.000
_reflns_number_gt 7861
_reflns_number_total 13837
_reflns_threshold_expression 'I > 2\s(I)'
_cod_data_source_file c9dt03020d2.cif
_cod_data_source_block 1_a
_cod_depositor_comments 'Adding full bibliography for 7700852--7700855.cif.'
_cod_database_code 7700854
_shelx_shelxl_version_number 2014/7
_shelx_space_group_comment
;
The symmetry employed for this shelxl refinement is uniquely defined
by the following loop, which should always be used as a source of
symmetry information in preference to the above space-group names.
They are only intended as comments.
;
_olex2_refinement_description
;
1. Fixed Uiso
 At 1.2 times of:
  All C(H) groups, All C(H,H) groups
 At 1.5 times of:
  All O(H) groups
2. Restrained distances
 Cl2-Cl3 = Cl2A-Cl3A
 2.903 with sigma of 0.02
 C48-Cl2 = C48-Cl3 = C48A-Cl2A = C48A-Cl3A
 1.78 with sigma of 0.02
3. Rigid bond restraints
 Cl2A, Cl3A, Cl3, C48, Cl2, C48A
 with sigma for 1-2 distances of 0.01 and sigma for 1-3 distances of 0.01
 C23, C28, C27, C26, C25, C24
 with sigma for 1-2 distances of 0.01 and sigma for 1-3 distances of 0.01
4. Uiso/Uaniso restraints and constraints
Cl2 \\sim C48 \\sim Cl3 \\sim Cl3A \\sim C48A: within 2A with sigma of 0.01 and
sigma for terminal atoms of 0.02
C23 \\sim C28 \\sim C27 \\sim C26 \\sim C25 \\sim C24: within 2A with sigma of
0.01 and sigma for terminal atoms of 0.02
Uanis(C26) \\sim Ueq: with sigma of 0.01 and sigma for terminal atoms of 0.02
5. Others
 Sof(Cl3A)=Sof(C48A)=Sof(H48C)=Sof(H48D)=Sof(Cl2A)=1-FVAR(1)
 Sof(Cl2)=Sof(Cl3)=Sof(C48)=Sof(H48A)=Sof(H48B)=FVAR(1)
6.a Riding coordinates:
 Ru1(H)
6.b Secondary CH2 refined with riding coordinates:
 C48(H48A,H48B), C48A(H48C,H48D)
6.c Aromatic/amide H refined with riding coordinates:
 C2(H2), C3(H3), C4(H4), C7(H7), C8(H8), C9(H9), C10(H10), C12(H12), C13(H13),
 C14(H14), C15(H15), C16(H16), C22(H22), C21(H21), C20(H20), C19(H19), C18(H18),
  C24(H24), C25(H25), C26(H26), C27(H27), C28(H28), C30(H30), C31(H31),
 C32(H32), C33(H33), C34(H34), C36(H36), C37(H37), C38(H38), C39(H39), C40(H40),
  C42(H42), C43(H43), C44(H44), C45(H45), C46(H46)
6.d Fitted hexagon refined as free rotating group:
 C17(C22,C21,C20,C19,C18), C23(C24,C25,C26,C27,C28), C41(C42,C43,C44,C45,C46)
6.e Idealised tetrahedral OH refined as rotating group:
 O1(H1)
;
_olex2_submission_special_instructions 'No special instructions were received'

loop_
_space_group_symop_operation_xyz
'x, y, z'
'-x, -y, -z'

loop_
_atom_site_label
_atom_site_type_symbol
_atom_site_fract_x
_atom_site_fract_y
_atom_site_fract_z
_atom_site_U_iso_or_equiv
_atom_site_adp_type
_atom_site_occupancy
_atom_site_site_symmetry_order
_atom_site_calc_flag
_atom_site_refinement_flags_posn
_atom_site_refinement_flags_adp
_atom_site_refinement_flags_occupancy
_atom_site_disorder_assembly
_atom_site_disorder_group
Ru1 Ru 0.64663(4) 0.78688(3) 0.26880(2) 0.03452(11) Uani 1 1 d . . . . .
H H 0.6958 0.8964 0.3173 0.046(12) Uiso 1 1 d R . . . .
Cl1 Cl 0.1439(3) 0.4470(2) 0.1437(3) 0.262(3) Uani 1 1 d . . . . .
Cl2 Cl 0.9936(6) 0.7942(5) 0.7312(4) 0.262(3) Uani 0.797(5) 1 d D U P A 1
Cl3 Cl 1.0581(9) 0.6099(7) 0.6809(8) 0.316(4) Uani 0.797(5) 1 d D U P A 1
P1 P 0.73681(13) 0.74069(9) 0.39560(7) 0.0437(3) Uani 1 1 d . . . . .
P2 P 0.57889(12) 0.86867(9) 0.15846(7) 0.0383(3) Uani 1 1 d . . . . .
O1 O 0.3847(3) 0.6008(3) 0.1939(2) 0.0602(10) Uani 1 1 d . . . . .
H1 H 0.3161 0.5578 0.1749 0.090 Uiso 1 1 calc GR . . . .
O2 O 0.3903(4) 0.8218(3) 0.3125(2) 0.0688(11) Uani 1 1 d . . . . .
N1 N 0.6020(4) 0.6320(3) 0.1910(2) 0.0409(8) Uani 1 1 d . . . . .
N2 N 0.8312(4) 0.7644(3) 0.2401(2) 0.0412(8) Uani 1 1 d . . . . .
C1 C 0.4849(5) 0.5676(4) 0.1670(3) 0.0516(12) Uani 1 1 d . . . . .
C2 C 0.4698(7) 0.4717(4) 0.1167(4) 0.083(2) Uani 1 1 d . . . . .
H2 H 0.3869 0.4285 0.1004 0.100 Uiso 1 1 calc R . . . .
C3 C 0.5774(8) 0.4417(5) 0.0917(5) 0.110(3) Uani 1 1 d . . . . .
H3 H 0.5688 0.3779 0.0580 0.132 Uiso 1 1 calc R . . . .
C4 C 0.6991(7) 0.5069(5) 0.1169(5) 0.092(2) Uani 1 1 d . . . . .
H4 H 0.7736 0.4876 0.1003 0.111 Uiso 1 1 calc R . . . .
C5 C 0.7096(5) 0.6001(4) 0.1665(3) 0.0514(12) Uani 1 1 d . . . . .
C6 C 0.8363(5) 0.6730(4) 0.1950(3) 0.0495(12) Uani 1 1 d . . . . .
C7 C 0.9571(6) 0.6509(5) 0.1780(4) 0.0672(16) Uani 1 1 d . . . . .
H7 H 0.9612 0.5871 0.1486 0.081 Uiso 1 1 calc R . . . .
C8 C 1.0698(6) 0.7246(6) 0.2054(4) 0.080(2) Uani 1 1 d . . . . .
H8 H 1.1511 0.7111 0.1945 0.096 Uiso 1 1 calc R . . . .
C9 C 1.0620(6) 0.8176(6) 0.2485(4) 0.0755(18) Uani 1 1 d . . . . .
H9 H 1.1369 0.8686 0.2657 0.091 Uiso 1 1 calc R . . . .
C10 C 0.9432(5) 0.8356(4) 0.2664(3) 0.0551(13) Uani 1 1 d . . . . .
H10 H 0.9397 0.8986 0.2976 0.066 Uiso 1 1 calc R . . . .
C11 C 0.6862(6) 0.6124(4) 0.4019(3) 0.0548(13) Uani 1 1 d . . . . .
C12 C 0.7757(8) 0.5557(5) 0.4414(5) 0.089(2) Uani 1 1 d . . . . .
H12 H 0.8693 0.5802 0.4631 0.107 Uiso 1 1 calc R . . . .
C13 C 0.7272(12) 0.4624(6) 0.4491(6) 0.119(3) Uani 1 1 d . . . . .
H13 H 0.7886 0.4249 0.4764 0.142 Uiso 1 1 calc R . . . .
C14 C 0.5928(13) 0.4253(5) 0.4176(6) 0.115(3) Uani 1 1 d . . . . .
H14 H 0.5612 0.3625 0.4233 0.138 Uiso 1 1 calc R . . . .
C15 C 0.5027(10) 0.4798(6) 0.3774(5) 0.108(3) Uani 1 1 d . . . . .
H15 H 0.4094 0.4542 0.3552 0.130 Uiso 1 1 calc R . . . .
C16 C 0.5502(7) 0.5729(5) 0.3695(4) 0.0786(19) Uani 1 1 d . . . . .
H16 H 0.4882 0.6096 0.3415 0.094 Uiso 1 1 calc R . . . .
C17 C 0.6925(5) 0.8128(3) 0.4839(2) 0.0561(13) Uani 1 1 d . . . . .
C22 C 0.6737(6) 0.9129(3) 0.4891(2) 0.103(3) Uani 1 1 d G . . . .
H22 H 0.6779 0.9427 0.4462 0.124 Uiso 1 1 calc R . . . .
C21 C 0.6486(6) 0.9684(3) 0.5586(3) 0.131(4) Uani 1 1 d G . . . .
H21 H 0.6360 1.0353 0.5622 0.157 Uiso 1 1 calc R . . . .
C20 C 0.6423(6) 0.9238(4) 0.6229(2) 0.104(3) Uani 1 1 d G . . . .
H20 H 0.6256 0.9609 0.6694 0.124 Uiso 1 1 calc R . . . .
C19 C 0.6612(7) 0.8237(4) 0.6176(2) 0.128(4) Uani 1 1 d G . . . .
H19 H 0.6570 0.7939 0.6606 0.154 Uiso 1 1 calc R . . . .
C18 C 0.6863(6) 0.7683(3) 0.5481(3) 0.102(3) Uani 1 1 d G . . . .
H18 H 0.6989 0.7013 0.5446 0.122 Uiso 1 1 calc R . . . .
C23 C 0.9253(3) 0.7564(3) 0.4314(3) 0.0689(15) Uani 1 1 d . U . . .
C24 C 1.0007(5) 0.8394(3) 0.4934(3) 0.099(2) Uani 1 1 d G U . . .
H24 H 0.9554 0.8850 0.5197 0.119 Uiso 1 1 calc R . . . .
C25 C 1.1437(5) 0.8545(4) 0.5161(3) 0.125(3) Uani 1 1 d G U . . .
H25 H 1.1941 0.9101 0.5576 0.150 Uiso 1 1 calc R . . . .
C26 C 1.2113(3) 0.7865(5) 0.4768(3) 0.123(3) Uani 1 1 d G U . . .
H26 H 1.3069 0.7965 0.4920 0.148 Uiso 1 1 calc R . . . .
C27 C 1.1359(5) 0.7034(4) 0.4147(3) 0.105(2) Uani 1 1 d G U . . .
H27 H 1.1811 0.6579 0.3884 0.126 Uiso 1 1 calc R . . . .
C28 C 0.9929(4) 0.6883(3) 0.3920(2) 0.0843(17) Uani 1 1 d G U . . .
H28 H 0.9425 0.6328 0.3505 0.101 Uiso 1 1 calc R . . . .
C29 C 0.7107(5) 0.8814(4) 0.1071(3) 0.0467(11) Uani 1 1 d . . . . .
C30 C 0.7313(6) 0.7946(4) 0.0563(3) 0.0569(13) Uani 1 1 d . . . . .
H30 H 0.6732 0.7344 0.0452 0.068 Uiso 1 1 calc R . . . .
C31 C 0.8378(7) 0.7984(5) 0.0227(4) 0.0753(19) Uani 1 1 d . . . . .
H31 H 0.8509 0.7404 -0.0110 0.090 Uiso 1 1 calc R . . . .
C32 C 0.9248(8) 0.8866(6) 0.0383(5) 0.097(3) Uani 1 1 d . . . . .
H32 H 0.9968 0.8883 0.0158 0.117 Uiso 1 1 calc R . . . .
C33 C 0.9043(8) 0.9719(6) 0.0874(5) 0.097(2) Uani 1 1 d . . . . .
H33 H 0.9624 1.0319 0.0978 0.117 Uiso 1 1 calc R . . . .
C34 C 0.7982(6) 0.9698(4) 0.1217(4) 0.0708(17) Uani 1 1 d . . . . .
H34 H 0.7856 1.0284 0.1549 0.085 Uiso 1 1 calc R . . . .
C35 C 0.4262(5) 0.8123(4) 0.0699(3) 0.0442(10) Uani 1 1 d . . . . .
C36 C 0.3200(5) 0.7541(4) 0.0817(3) 0.0555(13) Uani 1 1 d . . . . .
H36 H 0.3302 0.7403 0.1333 0.067 Uiso 1 1 calc R . . . .
C37 C 0.1984(6) 0.7162(5) 0.0172(4) 0.0697(16) Uani 1 1 d . . . . .
H37 H 0.1277 0.6773 0.0257 0.084 Uiso 1 1 calc R . . . .
C38 C 0.1829(6) 0.7360(5) -0.0585(4) 0.0690(16) Uani 1 1 d . . . . .
H38 H 0.1015 0.7106 -0.1016 0.083 Uiso 1 1 calc R . . . .
C39 C 0.2873(7) 0.7935(5) -0.0713(3) 0.0681(16) Uani 1 1 d . . . . .
H39 H 0.2767 0.8065 -0.1232 0.082 Uiso 1 1 calc R . . . .
C40 C 0.4075(6) 0.8317(4) -0.0075(3) 0.0560(13) Uani 1 1 d . . . . .
H40 H 0.4772 0.8712 -0.0165 0.067 Uiso 1 1 calc R . . . .
C41 C 0.5435(3) 0.99861(18) 0.18903(19) 0.0465(11) Uani 1 1 d . . . . .
C42 C 0.4269(3) 1.0308(3) 0.14344(19) 0.0634(15) Uani 1 1 d G . . . .
H42 H 0.3617 0.9855 0.0992 0.076 Uiso 1 1 calc R . . . .
C43 C 0.4077(4) 1.1308(3) 0.1640(2) 0.081(2) Uani 1 1 d G . . . .
H43 H 0.3296 1.1524 0.1335 0.098 Uiso 1 1 calc R . . . .
C44 C 0.5051(5) 1.1986(2) 0.2301(2) 0.083(2) Uani 1 1 d G . . . .
H44 H 0.4922 1.2655 0.2438 0.100 Uiso 1 1 calc R . . . .
C45 C 0.6217(4) 1.1664(2) 0.2757(2) 0.081(2) Uani 1 1 d G . . . .
H45 H 0.6868 1.2117 0.3199 0.098 Uiso 1 1 calc R . . . .
C46 C 0.6409(3) 1.0664(2) 0.2552(2) 0.0601(14) Uani 1 1 d G . . . .
H46 H 0.7189 1.0448 0.2857 0.072 Uiso 1 1 calc R . . . .
C47 C 0.4880(5) 0.8065(3) 0.2947(3) 0.0427(10) Uani 1 1 d . . . . .
C48 C 0.9245(19) 0.6709(13) 0.7024(16) 0.279(6) Uani 0.797(5) 1 d D U P A 1
H48A H 0.8439 0.6576 0.6537 0.335 Uiso 0.797(5) 1 calc R . P A 1
H48B H 0.8990 0.6500 0.7469 0.335 Uiso 0.797(5) 1 calc R . P A 1
Cl3A Cl 0.898(2) 0.551(2) 0.6366(17) 0.293(8) Uani 0.203(5) 1 d D U P A 2
C48A C 1.029(6) 0.657(2) 0.693(10) 0.288(7) Uani 0.203(5) 1 d D U P A 2
H48C H 1.0040 0.6986 0.7376 0.346 Uiso 0.203(5) 1 calc R . P A 2
H48D H 1.0462 0.6988 0.6568 0.346 Uiso 0.203(5) 1 calc R . P A 2
Cl2A Cl 1.176(2) 0.5972(13) 0.7326(10) 0.176(6) Uani 0.203(5) 1 d D U P A 2

loop_
_atom_site_aniso_label
_atom_site_aniso_U_11
_atom_site_aniso_U_22
_atom_site_aniso_U_33
_atom_site_aniso_U_23
_atom_site_aniso_U_13
_atom_site_aniso_U_12
Ru1 0.03334(19) 0.03370(18) 0.03691(19) 0.00711(13) 0.01336(14) 0.00156(12)
Cl1 0.0990(19) 0.0917(17) 0.557(8) -0.059(3) 0.152(3) -0.0362(14)
Cl2 0.214(5) 0.265(6) 0.212(5) 0.045(4) -0.060(4) -0.012(4)
Cl3 0.244(8) 0.307(8) 0.324(9) -0.017(8) 0.046(7) 0.032(6)
P1 0.0495(7) 0.0399(6) 0.0402(6) 0.0119(5) 0.0121(5) -0.0008(5)
P2 0.0405(6) 0.0385(6) 0.0391(6) 0.0102(5) 0.0164(5) 0.0064(5)
O1 0.044(2) 0.047(2) 0.083(3) 0.0012(18) 0.022(2) -0.0066(15)
O2 0.052(2) 0.084(3) 0.073(3) -0.002(2) 0.036(2) 0.012(2)
N1 0.039(2) 0.0370(19) 0.045(2) 0.0050(16) 0.0129(17) 0.0067(16)
N2 0.0313(19) 0.051(2) 0.046(2) 0.0202(18) 0.0137(16) 0.0077(16)
C1 0.044(3) 0.043(3) 0.061(3) 0.004(2) 0.012(2) 0.003(2)
C2 0.060(4) 0.047(3) 0.120(6) -0.019(3) 0.025(4) -0.005(3)
C3 0.085(5) 0.062(4) 0.151(7) -0.042(4) 0.036(5) 0.002(4)
C4 0.065(4) 0.074(4) 0.120(6) -0.028(4) 0.034(4) 0.023(3)
C5 0.046(3) 0.049(3) 0.060(3) 0.009(2) 0.018(2) 0.012(2)
C6 0.044(3) 0.062(3) 0.050(3) 0.019(2) 0.019(2) 0.021(2)
C7 0.049(3) 0.088(4) 0.075(4) 0.019(3) 0.031(3) 0.028(3)
C8 0.043(3) 0.125(6) 0.092(5) 0.040(4) 0.037(3) 0.021(4)
C9 0.040(3) 0.099(5) 0.094(5) 0.039(4) 0.021(3) 0.004(3)
C10 0.041(3) 0.066(3) 0.064(3) 0.029(3) 0.018(2) 0.002(2)
C11 0.077(4) 0.041(3) 0.049(3) 0.013(2) 0.025(3) 0.000(2)
C12 0.102(5) 0.075(4) 0.118(6) 0.059(4) 0.051(5) 0.022(4)
C13 0.162(9) 0.074(5) 0.163(9) 0.072(6) 0.081(8) 0.034(6)
C14 0.211(11) 0.044(4) 0.108(7) 0.022(4) 0.081(7) -0.005(5)
C15 0.136(7) 0.083(5) 0.085(5) 0.014(4) 0.028(5) -0.055(5)
C16 0.089(5) 0.065(4) 0.074(4) 0.021(3) 0.019(4) -0.022(3)
C17 0.077(4) 0.044(3) 0.045(3) 0.004(2) 0.023(3) -0.003(2)
C22 0.204(9) 0.053(4) 0.064(4) 0.007(3) 0.063(5) 0.021(5)
C21 0.264(13) 0.069(5) 0.073(5) 0.003(4) 0.079(7) 0.027(6)
C20 0.141(7) 0.091(5) 0.075(5) -0.019(4) 0.061(5) -0.005(5)
C19 0.236(11) 0.077(5) 0.101(6) 0.011(4) 0.109(7) 0.002(6)
C18 0.187(9) 0.069(4) 0.074(4) 0.019(4) 0.079(5) 0.009(5)
C23 0.056(3) 0.096(4) 0.059(3) 0.047(3) 0.007(2) -0.006(3)
C24 0.076(4) 0.123(5) 0.080(4) 0.046(3) -0.007(3) -0.035(3)
C25 0.088(4) 0.158(6) 0.105(5) 0.061(4) -0.016(4) -0.034(4)
C26 0.082(4) 0.163(6) 0.127(5) 0.094(4) 0.000(3) -0.004(4)
C27 0.071(4) 0.150(5) 0.121(5) 0.095(4) 0.024(3) 0.030(4)
C28 0.053(3) 0.128(5) 0.091(4) 0.071(3) 0.017(3) 0.024(3)
C29 0.047(3) 0.057(3) 0.048(3) 0.026(2) 0.023(2) 0.014(2)
C30 0.063(3) 0.069(3) 0.049(3) 0.018(3) 0.027(3) 0.023(3)
C31 0.093(5) 0.100(5) 0.068(4) 0.039(4) 0.054(4) 0.052(4)
C32 0.108(6) 0.120(6) 0.126(6) 0.075(5) 0.092(5) 0.048(5)
C33 0.099(5) 0.086(5) 0.152(7) 0.062(5) 0.086(5) 0.013(4)
C34 0.079(4) 0.054(3) 0.104(5) 0.031(3) 0.058(4) 0.010(3)
C35 0.047(3) 0.048(3) 0.038(2) 0.010(2) 0.012(2) 0.014(2)
C36 0.047(3) 0.069(3) 0.049(3) 0.013(3) 0.014(2) 0.004(3)
C37 0.045(3) 0.089(4) 0.066(4) 0.012(3) 0.011(3) 0.001(3)
C38 0.054(4) 0.082(4) 0.053(3) 0.003(3) -0.003(3) 0.014(3)
C39 0.077(4) 0.074(4) 0.044(3) 0.016(3) 0.004(3) 0.012(3)
C40 0.065(3) 0.054(3) 0.047(3) 0.013(2) 0.014(3) 0.004(3)
C41 0.062(3) 0.041(2) 0.043(2) 0.013(2) 0.024(2) 0.011(2)
C42 0.079(4) 0.059(3) 0.055(3) 0.012(3) 0.021(3) 0.027(3)
C43 0.122(6) 0.073(4) 0.066(4) 0.027(3) 0.039(4) 0.053(4)
C44 0.152(7) 0.051(3) 0.067(4) 0.019(3) 0.055(4) 0.042(4)
C45 0.128(6) 0.048(3) 0.069(4) 0.009(3) 0.037(4) 0.005(4)
C46 0.077(4) 0.041(3) 0.059(3) 0.005(2) 0.021(3) 0.011(3)
C47 0.048(3) 0.040(2) 0.038(2) 0.0036(19) 0.016(2) 0.002(2)
C48 0.210(10) 0.269(9) 0.265(10) -0.008(10) -0.013(9) 0.016(8)
Cl3A 0.226(12) 0.272(12) 0.286(13) -0.029(12) 0.001(11) 0.043(11)
C48A 0.224(11) 0.281(10) 0.269(11) -0.008(10) -0.004(10) 0.017(9)
Cl2A 0.218(13) 0.162(14) 0.120(12) -0.014(9) 0.060(10) -0.026(11)

loop_
_atom_type_symbol
_atom_type_description
_atom_type_scat_dispersion_real
_atom_type_scat_dispersion_imag
_atom_type_scat_source
C C 0.0033 0.0016 'International Tables Vol C Tables 4.2.6.8 and 6.1.1.4'
H H 0.0000 0.0000 'International Tables Vol C Tables 4.2.6.8 and 6.1.1.4'
Cl Cl 0.1484 0.1585 'International Tables Vol C Tables 4.2.6.8 and 6.1.1.4'
N N 0.0061 0.0033 'International Tables Vol C Tables 4.2.6.8 and 6.1.1.4'
O O 0.0106 0.0060 'International Tables Vol C Tables 4.2.6.8 and 6.1.1.4'
P P 0.1023 0.0942 'International Tables Vol C Tables 4.2.6.8 and 6.1.1.4'
Ru Ru -1.2594 0.8363 'International Tables Vol C Tables 4.2.6.8 and 6.1.1.4'

loop_
_geom_angle_atom_site_label_1
_geom_angle_atom_site_label_2
_geom_angle_atom_site_label_3
_geom_angle
P1 Ru1 H 87.3
P1 Ru1 P2 167.64(4)
P2 Ru1 H 80.4
N1 Ru1 H 171.2
N1 Ru1 P1 95.28(10)
N1 Ru1 P2 96.65(10)
N2 Ru1 H 95.7
N2 Ru1 P1 90.25(10)
N2 Ru1 P2 89.53(10)
N2 Ru1 N1 75.89(14)
C47 Ru1 H 84.0
C47 Ru1 P1 89.26(15)
C47 Ru1 P2 90.90(15)
C47 Ru1 N1 104.37(17)
C47 Ru1 N2 179.47(17)
C11 P1 Ru1 118.85(18)
C11 P1 C17 100.1(2)
C11 P1 C23 103.5(2)
C17 P1 Ru1 115.27(14)
C23 P1 Ru1 113.01(13)
C23 P1 C17 104.2(2)
C29 P2 Ru1 112.79(15)
C29 P2 C41 104.19(19)
C35 P2 Ru1 119.45(16)
C35 P2 C29 101.5(2)
C35 P2 C41 101.96(18)
C41 P2 Ru1 114.97(11)
C1 O1 H1 109.5
C1 N1 Ru1 127.8(3)
C1 N1 C5 117.9(4)
C5 N1 Ru1 114.3(3)
C6 N2 Ru1 117.5(3)
C6 N2 C10 119.2(4)
C10 N2 Ru1 123.2(3)
O1 C1 N1 115.8(4)
O1 C1 C2 122.2(5)
N1 C1 C2 122.0(5)
C1 C2 H2 120.3
C3 C2 C1 119.3(6)
C3 C2 H2 120.3
C2 C3 H3 120.4
C2 C3 C4 119.2(6)
C4 C3 H3 120.4
C3 C4 H4 120.2
C5 C4 C3 119.5(6)
C5 C4 H4 120.2
N1 C5 C4 122.0(5)
N1 C5 C6 115.9(4)
C4 C5 C6 122.0(5)
N2 C6 C5 116.3(4)
N2 C6 C7 120.7(5)
C7 C6 C5 123.0(5)
C6 C7 H7 120.4
C8 C7 C6 119.1(6)
C8 C7 H7 120.4
C7 C8 H8 120.2
C9 C8 C7 119.6(6)
C9 C8 H8 120.2
C8 C9 H9 120.2
C8 C9 C10 119.6(6)
C10 C9 H9 120.2
N2 C10 C9 121.7(6)
N2 C10 H10 119.2
C9 C10 H10 119.1
C12 C11 P1 124.0(5)
C16 C11 P1 117.9(4)
C16 C11 C12 118.0(5)
C11 C12 H12 119.8
C11 C12 C13 120.3(8)
C13 C12 H12 119.8
C12 C13 H13 119.6
C14 C13 C12 120.8(8)
C14 C13 H13 119.6
C13 C14 H14 120.1
C13 C14 C15 119.8(7)
C15 C14 H14 120.1
C14 C15 H15 120.1
C14 C15 C16 119.8(8)
C16 C15 H15 120.1
C11 C16 C15 121.3(7)
C11 C16 H16 119.4
C15 C16 H16 119.4
C22 C17 P1 120.6(2)
C22 C17 C18 120.0
C18 C17 P1 119.3(2)
C17 C22 H22 120.0
C21 C22 C17 120.0
C21 C22 H22 120.0
C22 C21 H21 120.0
C20 C21 C22 120.0
C20 C21 H21 120.0
C21 C20 H20 120.0
C21 C20 C19 120.0
C19 C20 H20 120.0
C20 C19 H19 120.0
C20 C19 C18 120.0
C18 C19 H19 120.0
C17 C18 H18 120.0
C19 C18 C17 120.0
C19 C18 H18 120.0
C24 C23 P1 120.4(3)
C24 C23 C28 120.0
C28 C23 P1 119.5(3)
C23 C24 H24 120.0
C25 C24 C23 120.0
C25 C24 H24 120.0
C24 C25 H25 120.0
C26 C25 C24 120.0
C26 C25 H25 120.0
C25 C26 H26 120.0
C25 C26 C27 120.0
C27 C26 H26 120.0
C26 C27 H27 120.0
C28 C27 C26 120.0
C28 C27 H27 120.0
C23 C28 H28 120.0
C27 C28 C23 120.0
C27 C28 H28 120.0
C30 C29 P2 117.8(4)
C34 C29 P2 123.5(4)
C34 C29 C30 118.4(5)
C29 C30 H30 120.0
C31 C30 C29 120.0(6)
C31 C30 H30 120.0
C30 C31 H31 119.5
C32 C31 C30 121.0(6)
C32 C31 H31 119.5
C31 C32 H32 120.4
C33 C32 C31 119.2(6)
C33 C32 H32 120.4
C32 C33 H33 119.6
C32 C33 C34 120.8(7)
C34 C33 H33 119.6
C29 C34 C33 120.6(6)
C29 C34 H34 119.7
C33 C34 H34 119.7
C36 C35 P2 119.1(4)
C40 C35 P2 122.5(4)
C40 C35 C36 118.2(5)
C35 C36 H36 119.7
C35 C36 C37 120.6(5)
C37 C36 H36 119.7
C36 C37 H37 120.0
C38 C37 C36 120.0(6)
C38 C37 H37 120.0
C37 C38 H38 119.9
C37 C38 C39 120.2(5)
C39 C38 H38 119.9
C38 C39 H39 120.0
C38 C39 C40 120.1(5)
C40 C39 H39 120.0
C35 C40 H40 119.5
C39 C40 C35 121.0(5)
C39 C40 H40 119.5
C42 C41 P2 121.08(19)
C42 C41 C46 120.0
C46 C41 P2 118.75(19)
C41 C42 H42 120.0
C43 C42 C41 120.0
C43 C42 H42 120.0
C42 C43 H43 120.0
C42 C43 C44 120.0
C44 C43 H43 120.0
C43 C44 H44 120.0
C45 C44 C43 120.0
C45 C44 H44 120.0
C44 C45 H45 120.0
C46 C45 C44 120.0
C46 C45 H45 120.0
C41 C46 H46 120.0
C45 C46 C41 120.0
C45 C46 H46 120.0
O2 C47 Ru1 177.8(4)
Cl2 C48 Cl3 103.2(10)
Cl2 C48 H48A 111.1
Cl2 C48 H48B 111.1
Cl3 C48 H48A 111.1
Cl3 C48 H48B 111.1
H48A C48 H48B 109.1
Cl3A C48A H48C 111.4
Cl3A C48A H48D 111.4
Cl3A C48A Cl2A 101.6(14)
H48C C48A H48D 109.3
Cl2A C48A H48C 111.4
Cl2A C48A H48D 111.4

loop_
_geom_bond_atom_site_label_1
_geom_bond_atom_site_label_2
_geom_bond_distance
Ru1 H 1.5289
Ru1 P1 2.3628(12)
Ru1 P2 2.3748(12)
Ru1 N1 2.205(3)
Ru1 N2 2.121(4)
Ru1 C47 1.832(5)
Cl2 C48 1.694(16)
Cl3 C48 1.751(15)
P1 C11 1.829(5)
P1 C17 1.838(3)
P1 C23 1.831(3)
P2 C29 1.834(5)
P2 C35 1.827(5)
P2 C41 1.849(3)
O1 H1 0.8200
O1 C1 1.320(6)
O2 C47 1.152(5)
N1 C1 1.337(6)
N1 C5 1.364(6)
N2 C6 1.347(6)
N2 C10 1.348(6)
C1 C2 1.392(7)
C2 H2 0.9300
C2 C3 1.360(9)
C3 H3 0.9300
C3 C4 1.377(9)
C4 H4 0.9300
C4 C5 1.364(7)
C5 C6 1.467(7)
C6 C7 1.395(7)
C7 H7 0.9300
C7 C8 1.373(9)
C8 H8 0.9300
C8 C9 1.363(9)
C9 H9 0.9300
C9 C10 1.368(7)
C10 H10 0.9300
C11 C12 1.373(8)
C11 C16 1.363(8)
C12 H12 0.9300
C12 C13 1.382(9)
C13 H13 0.9300
C13 C14 1.340(12)
C14 H14 0.9300
C14 C15 1.361(12)
C15 H15 0.9300
C15 C16 1.379(9)
C16 H16 0.9300
C17 C22 1.3900
C17 C18 1.3900
C22 H22 0.9300
C22 C21 1.3900
C21 H21 0.9300
C21 C20 1.3900
C20 H20 0.9300
C20 C19 1.3900
C19 H19 0.9300
C19 C18 1.3900
C18 H18 0.9300
C23 C24 1.3900
C23 C28 1.3900
C24 H24 0.9300
C24 C25 1.3900
C25 H25 0.9300
C25 C26 1.3900
C26 H26 0.9300
C26 C27 1.3900
C27 H27 0.9300
C27 C28 1.3900
C28 H28 0.9300
C29 C30 1.399(7)
C29 C34 1.382(7)
C30 H30 0.9300
C30 C31 1.380(7)
C31 H31 0.9300
C31 C32 1.374(10)
C32 H32 0.9300
C32 C33 1.368(10)
C33 H33 0.9300
C33 C34 1.383(8)
C34 H34 0.9300
C35 C36 1.387(7)
C35 C40 1.384(6)
C36 H36 0.9300
C36 C37 1.389(7)
C37 H37 0.9300
C37 C38 1.362(8)
C38 H38 0.9300
C38 C39 1.375(8)
C39 H39 0.9300
C39 C40 1.375(7)
C40 H40 0.9300
C41 C42 1.3900
C41 C46 1.3900
C42 H42 0.9300
C42 C43 1.3900
C43 H43 0.9300
C43 C44 1.3900
C44 H44 0.9300
C44 C45 1.3900
C45 H45 0.9300
C45 C46 1.3900
C46 H46 0.9300
C48 H48A 0.9700
C48 H48B 0.9700
Cl3A C48A 1.80(2)
C48A H48C 0.9700
C48A H48D 0.9700
C48A Cl2A 1.81(2)
